data_4128808
loop_
_publ_author_name
'Spielmann, Kim'
'Xiang, Ming'
'Schwartz, Leyah A.'
'Krische, Michael J.'

_publ_section_title
;
 Direct Conversion of Primary Alcohols to 1,2-Amino Alcohols:
 Enantioselective Iridium-Catalyzed Carbonyl Reductive Coupling of
 Phthalimido-Allene via Hydrogen Auto-Transfer.
;
_journal_issue 36
_journal_name_full 'Journal of the American Chemical Society'
_journal_page_first 14136
_journal_page_last 14141
_journal_paper_doi 10.1021/jacs.9b08715
_journal_volume 141
_journal_year 2019
_chemical_absolute_configuration ad
_chemical_formula_moiety 'C16 H17 N O3'
_chemical_formula_sum 'C16 H17 N O3'
_chemical_formula_weight 271.30
_space_group_crystal_system monoclinic
_space_group_IT_number 4
_space_group_name_Hall 'P 2yb'
_space_group_name_H-M_alt 'P 1 21 1'
_atom_sites_solution_hydrogens mixed
_audit_creation_method SHELXL-2016/6
_cell_angle_alpha 90
_cell_angle_beta 117.675(2)
_cell_angle_gamma 90
_cell_formula_units_Z 4
_cell_length_a 8.3815(2)
_cell_length_b 22.4250(2)
_cell_length_c 8.6781(2)
_cell_measurement_reflns_used 28349
_cell_measurement_temperature 100(2)
_cell_measurement_theta_max 75.8
_cell_measurement_theta_min 3.90
_cell_volume 1444.49(6)
_computing_cell_refinement 'CrysAlisPro V 1.171.40.37a, Rigaku Oxford Diffraction'
_computing_data_collection 'CrysAlisPro V 1.171.40.37a, Rigaku Oxford Diffraction'
_computing_data_reduction 'CrysAlisPro V 1.171.40.37a, Rigaku Oxford Diffraction'
_computing_molecular_graphics 'XP SHELXTL/PC, Siemens Analytical'
_computing_publication_material 'Shelxl-2016/6, Sheldrick, G. M.'
_computing_structure_refinement 'Shelxl-2016/6, Sheldrick, G. M.'
_computing_structure_solution
;

SHELXT. Sheldrick, G. M. (2015). Acta Cryst. A71, 3-8. 
;
_diffrn_ambient_temperature 100(2)
_diffrn_measured_fraction_theta_full 1.000
_diffrn_measured_fraction_theta_max 0.993
_diffrn_measurement_device_type 'Agilent SuperNova with an Atlas S2 CCD'
_diffrn_measurement_method \w-scans
_diffrn_radiation_type CuK\a
_diffrn_radiation_wavelength 1.54184
_diffrn_reflns_av_R_equivalents 0.0393
_diffrn_reflns_av_unetI/netI 0.0192
_diffrn_reflns_Laue_measured_fraction_full 1.000
_diffrn_reflns_Laue_measured_fraction_max 0.993
_diffrn_reflns_limit_h_max 10
_diffrn_reflns_limit_h_min -10
_diffrn_reflns_limit_k_max 28
_diffrn_reflns_limit_k_min -28
_diffrn_reflns_limit_l_max 10
_diffrn_reflns_limit_l_min -10
_diffrn_reflns_number 33708
_diffrn_reflns_point_group_measured_fraction_full 1.000
_diffrn_reflns_point_group_measured_fraction_max 0.988
_diffrn_reflns_theta_full 67.684
_diffrn_reflns_theta_max 76.170
_diffrn_reflns_theta_min 3.943
_diffrn_source 'sealed microfocus tube'
_exptl_absorpt_coefficient_mu 0.702
_exptl_absorpt_correction_T_max 1.00
_exptl_absorpt_correction_T_min 0.713
_exptl_absorpt_correction_type 'gaussian and multi-scan'
_exptl_absorpt_process_details
;
CrysAlisPro 1.171.40.37a (Rigaku Oxford Diffraction, 2019)
Numerical absorption correction based on gaussian integration over
			a multifaceted crystal model
Empirical absorption correction using spherical harmonics,
 implemented in SCALE3 ABSPACK scaling algorithm.
;
_exptl_crystal_colour colorless
_exptl_crystal_density_diffrn 1.248
_exptl_crystal_description prism
_exptl_crystal_F_000 576
_exptl_crystal_size_max 0.31
_exptl_crystal_size_mid 0.18
_exptl_crystal_size_min 0.11
_refine_diff_density_max 0.385
_refine_diff_density_min -0.211
_refine_diff_density_rms 0.043
_refine_ls_abs_structure_details
;
 Flack x determined using 2830 quotients [(I+)-(I-)]/[(I+)+(I-)]
 (Parsons, Flack and Wagner, Acta Cryst. B69 (2013) 249-259).
;
_refine_ls_abs_structure_Flack -0.09(6)
_refine_ls_extinction_method none
_refine_ls_goodness_of_fit_ref 1.020
_refine_ls_hydrogen_treatment mixed
_refine_ls_matrix_type full
_refine_ls_number_parameters 389
_refine_ls_number_reflns 5984
_refine_ls_number_restraints 1
_refine_ls_restrained_S_all 1.020
_refine_ls_R_factor_all 0.0378
_refine_ls_R_factor_gt 0.0372
_refine_ls_shift/su_max 0.000
_refine_ls_shift/su_mean 0.000
_refine_ls_structure_factor_coef Fsqd
_refine_ls_weighting_details 'w=1/[\s^2^(Fo^2^)+(0.0661P)^2^+0.4232P] where P=(Fo^2^+2Fc^2^)/3'
_refine_ls_weighting_scheme calc
_refine_ls_wR_factor_gt 0.1006
_refine_ls_wR_factor_ref 0.1026
_reflns_Friedel_coverage 0.938
_reflns_Friedel_fraction_full 1.000
_reflns_Friedel_fraction_max 0.983
_reflns_number_gt 5932
_reflns_number_total 5984
_reflns_threshold_expression 'I > 2\s(I)'
_cod_data_source_file ja9b08715_si_003.cif
_cod_data_source_block shelx
_cod_original_cell_volume 1444.49(5)
_cod_original_sg_symbol_H-M 'P 21'
_cod_database_code 4128808
_shelx_shelxl_version_number 2016/6
_shelx_space_group_comment
;
The symmetry employed for this shelxl refinement is uniquely defined
by the following loop, which should always be used as a source of
symmetry information in preference to the above space-group names.
They are only intended as comments.
;

loop_
_space_group_symop_operation_xyz
'x, y, z'
'-x, y+1/2, -z'

loop_
_atom_site_label
_atom_site_type_symbol
_atom_site_fract_x
_atom_site_fract_y
_atom_site_fract_z
_atom_site_U_iso_or_equiv
_atom_site_adp_type
_atom_site_occupancy
_atom_site_site_symmetry_order
_atom_site_calc_flag
_atom_site_refinement_flags_posn
_atom_site_refinement_flags_adp
O1 O 0.6279(2) 0.43360(8) 1.2240(2) 0.0273(4) Uani 1 1 d . .
O2 O 0.4322(2) 0.28481(8) 0.8164(2) 0.0290(4) Uani 1 1 d . .
O3 O 0.1209(2) 0.44927(8) 0.6440(2) 0.0257(4) Uani 1 1 d . .
H3 H 0.131(4) 0.4822(18) 0.659(4) 0.027(8) Uiso 1 1 d . .
N1 N 0.4860(3) 0.36540(8) 1.0008(3) 0.0205(4) Uani 1 1 d . .
C1 C 0.6285(3) 0.38680(10) 1.1533(3) 0.0214(4) Uani 1 1 d . .
C2 C 0.7734(3) 0.34121(10) 1.2066(3) 0.0208(4) Uani 1 1 d . .
C3 C 0.9397(3) 0.33931(11) 1.3534(3) 0.0256(5) Uani 1 1 d . .
H3A H 0.979362 0.370361 1.437514 0.031 Uiso 1 1 calc R U
C4 C 1.0464(3) 0.28897(12) 1.3711(3) 0.0278(5) Uani 1 1 d . .
H4 H 1.160495 0.285336 1.470967 0.033 Uiso 1 1 calc R U
C5 C 0.9887(3) 0.24447(11) 1.2461(3) 0.0272(5) Uani 1 1 d . .
H5 H 1.065192 0.211330 1.261156 0.033 Uiso 1 1 calc R U
C6 C 0.8207(3) 0.24721(11) 1.0985(3) 0.0250(5) Uani 1 1 d . .
H6A H 0.781067 0.216716 1.012690 0.030 Uiso 1 1 calc R U
C7 C 0.7146(3) 0.29649(10) 1.0830(3) 0.0203(4) Uani 1 1 d . .
C8 C 0.5288(3) 0.31174(10) 0.9469(3) 0.0219(4) Uani 1 1 d . .
C9 C 0.3136(3) 0.39788(10) 0.9091(3) 0.0229(5) Uani 1 1 d . .
H9 H 0.320349 0.433670 0.980635 0.028 Uiso 1 1 calc R U
C10 C 0.2917(3) 0.42027(10) 0.7325(3) 0.0218(5) Uani 1 1 d . .
H10 H 0.290972 0.384864 0.662071 0.026 Uiso 1 1 calc R U
C11 C 0.4440(3) 0.45992(10) 0.7543(3) 0.0224(5) Uani 1 1 d . .
H11 H 0.456029 0.496164 0.815456 0.027 Uiso 1 1 calc R U
C12 C 0.5650(3) 0.45025(11) 0.6977(3) 0.0246(5) Uani 1 1 d . .
C13 C 0.5720(4) 0.39564(13) 0.6008(4) 0.0345(6) Uani 1 1 d . .
H13A H 0.686942 0.375050 0.668176 0.052 Uiso 1 1 calc R U
H13B H 0.560929 0.407361 0.487478 0.052 Uiso 1 1 calc R U
H13C H 0.472568 0.368888 0.583527 0.052 Uiso 1 1 calc R U
C14 C 0.7078(4) 0.49566(13) 0.7261(4) 0.0356(6) Uani 1 1 d . .
H14A H 0.696342 0.508420 0.613346 0.053 Uiso 1 1 calc R U
H14B H 0.827044 0.477987 0.795771 0.053 Uiso 1 1 calc R U
H14C H 0.693166 0.530213 0.787501 0.053 Uiso 1 1 calc R U
C15 C 0.1603(3) 0.35979(12) 0.8961(4) 0.0311(6) Uani 1 1 d . .
H15 H 0.129855 0.325250 0.824691 0.037 Uiso 1 1 calc R U
C16 C 0.0660(4) 0.37167(16) 0.9783(5) 0.0423(7) Uani 1 1 d . .
H16A H -0.034(6) 0.3474(18) 0.965(5) 0.049(11) Uiso 1 1 d . .
H16B H 0.101(6) 0.411(2) 1.062(7) 0.072(14) Uiso 1 1 d . .
O4 O 0.0277(2) 0.72826(8) 0.2742(2) 0.0276(4) Uani 1 1 d . .
O5 O 0.1575(2) 0.57576(7) 0.6648(2) 0.0241(3) Uani 1 1 d . .
O6 O -0.3161(2) 0.55199(8) 0.1288(2) 0.0280(4) Uani 1 1 d . .
H6 H -0.339(4) 0.5219(15) 0.162(4) 0.023(7) Uiso 1 1 d . .
N2 N 0.0464(2) 0.64710(8) 0.4472(2) 0.0185(4) Uani 1 1 d . .
C17 C 0.1103(3) 0.69899(10) 0.4049(3) 0.0205(4) Uani 1 1 d . .
C18 C 0.2941(3) 0.70880(9) 0.5505(3) 0.0192(4) Uani 1 1 d . .
C19 C 0.4132(3) 0.75522(11) 0.5798(3) 0.0249(5) Uani 1 1 d . .
H19 H 0.385462 0.786938 0.498761 0.030 Uiso 1 1 calc R U
C20 C 0.5754(3) 0.75364(11) 0.7329(3) 0.0263(5) Uani 1 1 d . .
H20 H 0.659924 0.785004 0.757313 0.032 Uiso 1 1 calc R U
C21 C 0.6160(3) 0.70682(11) 0.8510(3) 0.0251(5) Uani 1 1 d . .
H21 H 0.727760 0.706884 0.954514 0.030 Uiso 1 1 calc R U
C22 C 0.4955(3) 0.65990(11) 0.8200(3) 0.0225(4) Uani 1 1 d . .
H22 H 0.522930 0.627785 0.899751 0.027 Uiso 1 1 calc R U
C23 C 0.3344(3) 0.66229(10) 0.6679(3) 0.0186(4) Uani 1 1 d . .
C24 C 0.1756(3) 0.62176(10) 0.6009(3) 0.0181(4) Uani 1 1 d . .
C25 C -0.1367(3) 0.62414(11) 0.3403(3) 0.0226(4) Uani 1 1 d . .
H25 H -0.203539 0.655106 0.250218 0.027 Uiso 1 1 calc R U
C26 C -0.1322(3) 0.56744(11) 0.2427(3) 0.0255(5) Uani 1 1 d . .
H26 H -0.072899 0.534417 0.327873 0.031 Uiso 1 1 calc R U
C27 C -0.0347(3) 0.57750(11) 0.1385(3) 0.0256(5) Uani 1 1 d . .
H27 H -0.094959 0.601612 0.037699 0.031 Uiso 1 1 calc R U
C28 C 0.1267(3) 0.55685(12) 0.1693(3) 0.0278(5) Uani 1 1 d . .
C29 C 0.2464(4) 0.51902(15) 0.3186(4) 0.0400(7) Uani 1 1 d . .
H29A H 0.343571 0.543497 0.405087 0.060 Uiso 1 1 calc R U
H29B H 0.298060 0.487297 0.277895 0.060 Uiso 1 1 calc R U
H29C H 0.176646 0.501250 0.371494 0.060 Uiso 1 1 calc R U
C30 C 0.2035(4) 0.57351(15) 0.0473(4) 0.0399(6) Uani 1 1 d . .
H30A H 0.117996 0.599233 -0.045706 0.060 Uiso 1 1 calc R U
H30B H 0.224557 0.537235 -0.003676 0.060 Uiso 1 1 calc R U
H30C H 0.317665 0.594804 0.112488 0.060 Uiso 1 1 calc R U
C31 C -0.2339(3) 0.61663(12) 0.4462(3) 0.0287(5) Uani 1 1 d . .
H31 H -0.192434 0.586858 0.534153 0.034 Uiso 1 1 calc R U
C32 C -0.3742(4) 0.64908(14) 0.4243(4) 0.0331(6) Uani 1 1 d . .
H32A H -0.433(6) 0.645(2) 0.490(6) 0.052(11) Uiso 1 1 d . .
H32B H -0.418(5) 0.6841(18) 0.329(5) 0.046(10) Uiso 1 1 d . .

loop_
_atom_site_aniso_label
_atom_site_aniso_U_11
_atom_site_aniso_U_22
_atom_site_aniso_U_33
_atom_site_aniso_U_23
_atom_site_aniso_U_13
_atom_site_aniso_U_12
O1 0.0291(9) 0.0231(8) 0.0259(8) -0.0021(7) 0.0096(7) -0.0015(6)
O2 0.0280(8) 0.0237(8) 0.0239(8) -0.0016(7) 0.0023(7) -0.0006(7)
O3 0.0193(8) 0.0187(9) 0.0283(9) 0.0034(7) 0.0019(7) 0.0017(6)
N1 0.0173(9) 0.0188(9) 0.0200(9) 0.0036(7) 0.0041(7) 0.0006(7)
C1 0.0208(10) 0.0211(11) 0.0201(10) 0.0028(8) 0.0076(9) -0.0039(8)
C2 0.0180(10) 0.0228(11) 0.0202(10) 0.0047(8) 0.0076(9) -0.0028(8)
C3 0.0195(10) 0.0287(12) 0.0226(11) 0.0027(9) 0.0049(9) -0.0043(9)
C4 0.0168(10) 0.0323(13) 0.0279(12) 0.0091(10) 0.0049(9) -0.0002(9)
C5 0.0198(10) 0.0274(12) 0.0353(13) 0.0102(10) 0.0134(10) 0.0043(9)
C6 0.0239(11) 0.0228(11) 0.0284(11) 0.0056(9) 0.0122(9) 0.0013(9)
C7 0.0176(10) 0.0208(11) 0.0209(10) 0.0050(8) 0.0075(9) -0.0011(8)
C8 0.0208(10) 0.0204(10) 0.0212(10) 0.0038(8) 0.0068(9) -0.0021(8)
C9 0.0170(10) 0.0224(11) 0.0238(11) 0.0033(9) 0.0048(8) 0.0022(8)
C10 0.0195(10) 0.0181(10) 0.0206(10) 0.0017(8) 0.0033(8) 0.0025(8)
C11 0.0244(11) 0.0187(10) 0.0179(10) 0.0021(8) 0.0046(8) 0.0002(8)
C12 0.0240(11) 0.0247(11) 0.0218(10) 0.0049(9) 0.0079(9) 0.0019(9)
C13 0.0367(14) 0.0330(13) 0.0377(14) -0.0044(11) 0.0206(12) 0.0012(11)
C14 0.0304(13) 0.0366(14) 0.0416(14) 0.0043(12) 0.0182(11) -0.0021(11)
C15 0.0218(11) 0.0273(12) 0.0355(13) 0.0107(11) 0.0059(10) 0.0001(10)
C16 0.0281(14) 0.0518(18) 0.0484(18) 0.0188(14) 0.0189(13) 0.0004(12)
O4 0.0255(8) 0.0261(8) 0.0246(8) 0.0080(7) 0.0060(7) 0.0032(7)
O5 0.0303(8) 0.0180(8) 0.0236(8) 0.0023(6) 0.0122(7) 0.0000(6)
O6 0.0244(9) 0.0232(9) 0.0273(9) -0.0019(7) 0.0044(7) -0.0071(7)
N2 0.0176(8) 0.0181(8) 0.0178(8) 0.0003(7) 0.0066(7) -0.0003(7)
C17 0.0221(10) 0.0180(10) 0.0210(10) 0.0004(8) 0.0097(9) 0.0025(8)
C18 0.0198(10) 0.0184(10) 0.0201(10) 0.0002(8) 0.0099(9) 0.0032(8)
C19 0.0246(11) 0.0210(11) 0.0304(12) 0.0014(9) 0.0140(10) -0.0002(9)
C20 0.0224(11) 0.0243(11) 0.0332(12) -0.0073(10) 0.0136(10) -0.0036(9)
C21 0.0179(10) 0.0300(12) 0.0236(11) -0.0068(9) 0.0065(9) 0.0006(9)
C22 0.0217(11) 0.0246(11) 0.0195(10) -0.0012(8) 0.0082(9) 0.0037(9)
C23 0.0193(10) 0.0181(10) 0.0193(10) -0.0020(8) 0.0097(8) 0.0022(8)
C24 0.0194(10) 0.0173(9) 0.0185(10) -0.0022(8) 0.0096(8) 0.0018(8)
C25 0.0163(10) 0.0243(11) 0.0224(10) -0.0039(8) 0.0050(8) -0.0032(8)
C26 0.0238(11) 0.0247(12) 0.0246(11) -0.0057(9) 0.0084(9) -0.0049(9)
C27 0.0309(12) 0.0222(11) 0.0186(10) -0.0006(9) 0.0070(9) -0.0001(9)
C28 0.0317(12) 0.0276(12) 0.0219(11) -0.0060(9) 0.0107(9) 0.0004(10)
C29 0.0355(14) 0.0508(18) 0.0320(14) 0.0080(13) 0.0142(12) 0.0122(13)
C30 0.0475(16) 0.0442(16) 0.0345(14) 0.0010(12) 0.0245(12) 0.0060(13)
C31 0.0273(12) 0.0293(12) 0.0298(12) -0.0007(10) 0.0136(10) -0.0044(10)
C32 0.0315(13) 0.0350(14) 0.0391(14) -0.0072(11) 0.0219(11) -0.0040(11)

loop_
_atom_type_symbol
_atom_type_description
_atom_type_scat_dispersion_real
_atom_type_scat_dispersion_imag
_atom_type_scat_source
C C 0.0181 0.0091 'International Tables Vol C Tables 4.2.6.8 and 6.1.1.4'
H H 0.0000 0.0000 'International Tables Vol C Tables 4.2.6.8 and 6.1.1.4'
N N 0.0311 0.0180 'International Tables Vol C Tables 4.2.6.8 and 6.1.1.4'
O O 0.0492 0.0322 'International Tables Vol C Tables 4.2.6.8 and 6.1.1.4'

loop_
_geom_angle_atom_site_label_1
_geom_angle_atom_site_label_2
_geom_angle_atom_site_label_3
_geom_angle
C10 O3 H3 110(3)
C1 N1 C8 112.02(19)
C1 N1 C9 122.3(2)
C8 N1 C9 125.67(19)
O1 C1 N1 125.0(2)
O1 C1 C2 129.0(2)
N1 C1 C2 105.94(19)
C7 C2 C3 122.4(2)
C7 C2 C1 108.18(19)
C3 C2 C1 129.4(2)
C2 C3 C4 116.3(2)
C2 C3 H3A 121.8
C4 C3 H3A 121.8
C5 C4 C3 121.4(2)
C5 C4 H4 119.3
C3 C4 H4 119.3
C4 C5 C6 121.5(2)
C4 C5 H5 119.2
C6 C5 H5 119.2
C7 C6 C5 116.9(2)
C7 C6 H6A 121.6
C5 C6 H6A 121.6
C2 C7 C6 121.5(2)
C2 C7 C8 108.3(2)
C6 C7 C8 130.2(2)
O2 C8 N1 125.6(2)
O2 C8 C7 128.9(2)
N1 C8 C7 105.52(18)
N1 C9 C15 110.40(19)
N1 C9 C10 109.33(19)
C15 C9 C10 114.1(2)
N1 C9 H9 107.6
C15 C9 H9 107.6
C10 C9 H9 107.6
O3 C10 C11 112.42(19)
O3 C10 C9 108.01(19)
C11 C10 C9 111.58(18)
O3 C10 H10 108.2
C11 C10 H10 108.2
C9 C10 H10 108.2
C12 C11 C10 127.4(2)
C12 C11 H11 116.3
C10 C11 H11 116.3
C11 C12 C14 120.9(2)
C11 C12 C13 124.9(2)
C14 C12 C13 114.1(2)
C12 C13 H13A 109.5
C12 C13 H13B 109.5
H13A C13 H13B 109.5
C12 C13 H13C 109.5
H13A C13 H13C 109.5
H13B C13 H13C 109.5
C12 C14 H14A 109.5
C12 C14 H14B 109.5
H14A C14 H14B 109.5
C12 C14 H14C 109.5
H14A C14 H14C 109.5
H14B C14 H14C 109.5
C16 C15 C9 123.6(3)
C16 C15 H15 118.2
C9 C15 H15 118.2
C15 C16 H16A 122(3)
C15 C16 H16B 119(3)
H16A C16 H16B 119(4)
C26 O6 H6 109(2)
C24 N2 C17 111.65(19)
C24 N2 C25 125.64(19)
C17 N2 C25 122.71(19)
O4 C17 N2 125.0(2)
O4 C17 C18 129.2(2)
N2 C17 C18 105.77(18)
C19 C18 C23 121.6(2)
C19 C18 C17 130.0(2)
C23 C18 C17 108.42(19)
C18 C19 C20 117.3(2)
C18 C19 H19 121.4
C20 C19 H19 121.4
C19 C20 C21 121.2(2)
C19 C20 H20 119.4
C21 C20 H20 119.4
C20 C21 C22 121.2(2)
C20 C21 H21 119.4
C22 C21 H21 119.4
C23 C22 C21 116.9(2)
C23 C22 H22 121.5
C21 C22 H22 121.5
C22 C23 C18 121.8(2)
C22 C23 C24 130.4(2)
C18 C23 C24 107.70(19)
O5 C24 N2 125.3(2)
O5 C24 C23 128.3(2)
N2 C24 C23 106.38(18)
N2 C25 C31 111.04(19)
N2 C25 C26 110.58(18)
C31 C25 C26 113.9(2)
N2 C25 H25 107.0
C31 C25 H25 107.0
C26 C25 H25 107.0
O6 C26 C27 109.57(19)
O6 C26 C25 106.58(19)
C27 C26 C25 111.69(19)
O6 C26 H26 109.7
C27 C26 H26 109.7
C25 C26 H26 109.7
C28 C27 C26 128.1(2)
C28 C27 H27 116.0
C26 C27 H27 116.0
C27 C28 C29 125.8(2)
C27 C28 C30 119.6(2)
C29 C28 C30 114.6(2)
C28 C29 H29A 109.5
C28 C29 H29B 109.5
H29A C29 H29B 109.5
C28 C29 H29C 109.5
H29A C29 H29C 109.5
H29B C29 H29C 109.5
C28 C30 H30A 109.5
C28 C30 H30B 109.5
H30A C30 H30B 109.5
C28 C30 H30C 109.5
H30A C30 H30C 109.5
H30B C30 H30C 109.5
C32 C31 C25 123.6(3)
C32 C31 H31 118.2
C25 C31 H31 118.2
C31 C32 H32A 123(3)
C31 C32 H32B 119(2)
H32A C32 H32B 118(3)

loop_
_geom_bond_atom_site_label_1
_geom_bond_atom_site_label_2
_geom_bond_distance
O1 C1 1.217(3)
O2 C8 1.204(3)
O3 C10 1.429(3)
O3 H3 0.75(4)
N1 C1 1.393(3)
N1 C8 1.397(3)
N1 C9 1.478(3)
C1 C2 1.487(3)
C2 C7 1.381(3)
C2 C3 1.385(3)
C3 C4 1.403(4)
C3 H3A 0.9500
C4 C5 1.385(4)
C4 H4 0.9500
C5 C6 1.398(3)
C5 H5 0.9500
C6 C7 1.385(3)
C6 H6A 0.9500
C7 C8 1.493(3)
C9 C15 1.503(3)
C9 C10 1.541(3)
C9 H9 1.0000
C10 C11 1.493(3)
C10 H10 1.0000
C11 C12 1.334(4)
C11 H11 0.9500
C12 C14 1.502(4)
C12 C13 1.502(4)
C13 H13A 0.9800
C13 H13B 0.9800
C13 H13C 0.9800
C14 H14A 0.9800
C14 H14B 0.9800
C14 H14C 0.9800
C15 C16 1.314(5)
C15 H15 0.9500
C16 H16A 0.96(4)
C16 H16B 1.08(5)
O4 C17 1.211(3)
O5 C24 1.214(3)
O6 C26 1.435(3)
O6 H6 0.79(3)
N2 C24 1.390(3)
N2 C17 1.400(3)
N2 C25 1.469(3)
C17 C18 1.487(3)
C18 C19 1.382(3)
C18 C23 1.386(3)
C19 C20 1.391(3)
C19 H19 0.9500
C20 C21 1.395(4)
C20 H20 0.9500
C21 C22 1.395(3)
C21 H21 0.9500
C22 C23 1.384(3)
C22 H22 0.9500
C23 C24 1.488(3)
C25 C31 1.494(3)
C25 C26 1.538(3)
C25 H25 1.0000
C26 C27 1.491(3)
C26 H26 1.0000
C27 C28 1.334(4)
C27 H27 0.9500
C28 C29 1.483(4)
C28 C30 1.520(4)
C29 H29A 0.9800
C29 H29B 0.9800
C29 H29C 0.9800
C30 H30A 0.9800
C30 H30B 0.9800
C30 H30C 0.9800
C31 C32 1.319(4)
C31 H31 0.9500
C32 H32A 0.91(4)
C32 H32B 1.07(4)

loop_
_geom_hbond_atom_site_label_D
_geom_hbond_atom_site_label_H
_geom_hbond_atom_site_label_A
_geom_hbond_distance_DH
_geom_hbond_distance_HA
_geom_hbond_distance_DA
_geom_hbond_angle_DHA
_geom_hbond_site_symmetry_A
O3 H3 O5 0.75(4) 2.11(4) 2.850(2) 171(3) .
C10 H10 O2 1.00 2.60 3.217(3) 119.9 .
C15 H15 O4 0.95 2.48 3.347(3) 151.5 2_546
O6 H6 O1 0.79(3) 2.10(3) 2.883(3) 168(3) 1_454

loop_
_geom_torsion_atom_site_label_1
_geom_torsion_atom_site_label_2
_geom_torsion_atom_site_label_3
_geom_torsion_atom_site_label_4
_geom_torsion
C8 N1 C1 O1 177.5(2)
C9 N1 C1 O1 -1.3(3)
C8 N1 C1 C2 -2.8(2)
C9 N1 C1 C2 178.50(19)
O1 C1 C2 C7 -178.3(2)
N1 C1 C2 C7 2.0(2)
O1 C1 C2 C3 3.3(4)
N1 C1 C2 C3 -176.5(2)
C7 C2 C3 C4 -0.3(3)
C1 C2 C3 C4 177.9(2)
C2 C3 C4 C5 1.2(4)
C3 C4 C5 C6 -1.1(4)
C4 C5 C6 C7 0.0(3)
C3 C2 C7 C6 -0.8(3)
C1 C2 C7 C6 -179.4(2)
C3 C2 C7 C8 178.1(2)
C1 C2 C7 C8 -0.5(2)
C5 C6 C7 C2 0.9(3)
C5 C6 C7 C8 -177.6(2)
C1 N1 C8 O2 -177.4(2)
C9 N1 C8 O2 1.3(4)
C1 N1 C8 C7 2.5(2)
C9 N1 C8 C7 -178.9(2)
C2 C7 C8 O2 178.7(2)
C6 C7 C8 O2 -2.6(4)
C2 C7 C8 N1 -1.1(2)
C6 C7 C8 N1 177.6(2)
C1 N1 C9 C15 -120.9(2)
C8 N1 C9 C15 60.6(3)
C1 N1 C9 C10 112.8(2)
C8 N1 C9 C10 -65.7(3)
N1 C9 C10 O3 177.65(18)
C15 C9 C10 O3 53.5(3)
N1 C9 C10 C11 -58.3(2)
C15 C9 C10 C11 177.5(2)
O3 C10 C11 C12 -121.9(3)
C9 C10 C11 C12 116.5(3)
C10 C11 C12 C14 178.2(2)
C10 C11 C12 C13 -0.9(4)
N1 C9 C15 C16 112.5(3)
C10 C9 C15 C16 -123.9(3)
C24 N2 C17 O4 176.7(2)
C25 N2 C17 O4 -4.1(3)
C24 N2 C17 C18 -3.0(2)
C25 N2 C17 C18 176.18(18)
O4 C17 C18 C19 4.4(4)
N2 C17 C18 C19 -175.9(2)
O4 C17 C18 C23 -177.6(2)
N2 C17 C18 C23 2.2(2)
C23 C18 C19 C20 -0.3(3)
C17 C18 C19 C20 177.5(2)
C18 C19 C20 C21 0.4(3)
C19 C20 C21 C22 0.0(4)
C20 C21 C22 C23 -0.4(3)
C21 C22 C23 C18 0.5(3)
C21 C22 C23 C24 -176.7(2)
C19 C18 C23 C22 -0.1(3)
C17 C18 C23 C22 -178.34(19)
C19 C18 C23 C24 177.6(2)
C17 C18 C23 C24 -0.6(2)
C17 N2 C24 O5 -177.9(2)
C25 N2 C24 O5 3.0(3)
C17 N2 C24 C23 2.7(2)
C25 N2 C24 C23 -176.50(19)
C22 C23 C24 O5 -3.2(4)
C18 C23 C24 O5 179.4(2)
C22 C23 C24 N2 176.3(2)
C18 C23 C24 N2 -1.2(2)
C24 N2 C25 C31 54.5(3)
C17 N2 C25 C31 -124.6(2)
C24 N2 C25 C26 -73.0(3)
C17 N2 C25 C26 107.9(2)
N2 C25 C26 O6 -174.08(19)
C31 C25 C26 O6 60.0(3)
N2 C25 C26 C27 -54.4(3)
C31 C25 C26 C27 179.7(2)
O6 C26 C27 C28 -133.7(3)
C25 C26 C27 C28 108.4(3)
C26 C27 C28 C29 -0.6(4)
C26 C27 C28 C30 -178.9(2)
N2 C25 C31 C32 112.6(3)
C26 C25 C31 C32 -121.8(3)
